data_2231335
loop_
_publ_author_name
'Adams, Nadia'
'Gerber, Thomas'
'McCleland, Cedric'
'Betz, Richard'

_publ_section_title
;
 (<i>E</i>)-<i>N</i>-(Ferrocenylmethylidene)(pyridin-3-yl)methanamine
;
_journal_coeditor_code VM2107
_journal_issue 8
_journal_name_full 'Acta Crystallographica Section E'
_journal_page_first m1084
_journal_paper_doi 10.1107/S1600536811027346
_journal_volume 67
_journal_year 2011
_chemical_formula_iupac '[Fe (C5 H5) (C12 H11 N2)]'
_chemical_formula_moiety 'C17 H16 Fe N2'
_chemical_formula_sum 'C17 H16 Fe N2'
_chemical_formula_weight 304.17
_chemical_name_systematic
;
(<i>E</i>)-<i>N</i>-(Ferrocenylmethylidene)(pyridin-3-yl)methanamine
;
_space_group_IT_number 29
_symmetry_cell_setting orthorhombic
_symmetry_space_group_name_Hall 'P 2c -2ac'
_symmetry_space_group_name_H-M 'P c a 21'
_atom_sites_solution_hydrogens geom
_atom_sites_solution_primary direct
_atom_sites_solution_secondary difmap
_audit_creation_method SHELXL-97
_cell_angle_alpha 90.00
_cell_angle_beta 90.00
_cell_angle_gamma 90.00
_cell_formula_units_Z 4
_cell_length_a 18.7988(17)
_cell_length_b 5.9314(6)
_cell_length_c 12.5083(10)
_cell_measurement_reflns_used 3041
_cell_measurement_temperature 200(2)
_cell_measurement_theta_max 27.94
_cell_measurement_theta_min 2.71
_cell_volume 1394.7(2)
_computing_cell_refinement 'SAINT (Bruker, 2010)'
_computing_data_collection 'APEX2 (Bruker, 2010)'
_computing_data_reduction 'SAINT (Bruker, 2010)'
_computing_molecular_graphics 'ORTEP-3 (Farrugia, 1997) and Mercury (Macrae <i>et al.</i>, 2008)'
_computing_publication_material 'SHELXL97 (Sheldrick, 2008) and PLATON (Spek, 2009)'
_computing_structure_refinement 'SHELXL-97 (Sheldrick, 2008)'
_computing_structure_solution 'SIR97 (Altomare <i>et al.</i>, 1999)'
_diffrn_ambient_temperature 200(2)
_diffrn_measured_fraction_theta_full 0.992
_diffrn_measured_fraction_theta_max 0.992
_diffrn_measurement_device_type 'Bruker APEXII CCD'
_diffrn_measurement_method '\f and \w'
_diffrn_radiation_monochromator graphite
_diffrn_radiation_source 'fine-focus sealed tube'
_diffrn_radiation_type MoK\a
_diffrn_radiation_wavelength 0.71069
_diffrn_reflns_av_R_equivalents 0.0586
_diffrn_reflns_av_sigmaI/netI 0.0554
_diffrn_reflns_limit_h_max 18
_diffrn_reflns_limit_h_min -24
_diffrn_reflns_limit_k_max 4
_diffrn_reflns_limit_k_min -7
_diffrn_reflns_limit_l_max 16
_diffrn_reflns_limit_l_min -16
_diffrn_reflns_number 6850
_diffrn_reflns_theta_full 28.25
_diffrn_reflns_theta_max 28.25
_diffrn_reflns_theta_min 2.71
_exptl_absorpt_coefficient_mu 1.071
_exptl_absorpt_correction_type none
_exptl_crystal_colour red
_exptl_crystal_density_diffrn 1.449
_exptl_crystal_density_method 'not measured'
_exptl_crystal_description platelet
_exptl_crystal_F_000 632
_exptl_crystal_size_max 0.323
_exptl_crystal_size_mid 0.175
_exptl_crystal_size_min 0.130
_refine_diff_density_max 0.631
_refine_diff_density_min -0.336
_refine_ls_abs_structure_details 'Flack (1983), 1437 Friedel pairs'
_refine_ls_abs_structure_Flack -0.010(18)
_refine_ls_extinction_method none
_refine_ls_goodness_of_fit_ref 0.942
_refine_ls_hydrogen_treatment constr
_refine_ls_matrix_type full
_refine_ls_number_parameters 181
_refine_ls_number_reflns 3226
_refine_ls_number_restraints 1
_refine_ls_restrained_S_all 0.942
_refine_ls_R_factor_all 0.0435
_refine_ls_R_factor_gt 0.0329
_refine_ls_shift/su_max 0.000
_refine_ls_shift/su_mean 0.000
_refine_ls_structure_factor_coef Fsqd
_refine_ls_weighting_details 'calc w=1/[\s^2^(Fo^2^)+(0.0358P)^2^+0.0000P] where P=(Fo^2^+2Fc^2^)/3'
_refine_ls_weighting_scheme calc
_refine_ls_wR_factor_gt 0.0705
_refine_ls_wR_factor_ref 0.0731
_reflns_number_gt 2664
_reflns_number_total 3226
_reflns_threshold_expression I>2sigma(I)
_cod_data_source_file vm2107.cif
_cod_data_source_block I
_cod_original_sg_symbol_Hall 'P 2c -2ac '
_cod_database_code 2231335
_cod_database_fobs_code 2231335

loop_
_symmetry_equiv_pos_as_xyz
'x, y, z'
'-x, -y, z+1/2'
'-x+1/2, y, z+1/2'
'x+1/2, -y, z'

loop_
_atom_site_type_symbol
_atom_site_label
_atom_site_fract_x
_atom_site_fract_y
_atom_site_fract_z
_atom_site_U_iso_or_equiv
_atom_site_adp_type
_atom_site_calc_flag
_atom_site_refinement_flags
_atom_site_occupancy
_atom_site_symmetry_multiplicity
Fe Fe1 0.429304(15) 0.27995(5) 0.40012(4) 0.02708(9) Uani d . 1 1
N N1 0.29625(12) 0.6770(4) 0.24303(18) 0.0351(5) Uani d . 1 1
N N2 0.14153(15) 1.2176(4) 0.3715(2) 0.0511(8) Uani d . 1 1
C C1 0.31665(13) 0.4737(4) 0.24620(19) 0.0325(6) Uani d . 1 1
H H1 0.2821 0.3579 0.2382 0.039 Uiso calc R 1 1
C C2 0.21981(15) 0.7154(5) 0.2288(2) 0.0404(6) Uani d . 1 1
H H2A 0.1945 0.5691 0.2290 0.048 Uiso calc R 1 1
H H2B 0.2113 0.7889 0.1589 0.048 Uiso calc R 1 1
C C11 0.39040(16) 0.4099(5) 0.2615(2) 0.0304(6) Uani d . 1 1
C C12 0.44733(14) 0.5451(4) 0.2990(2) 0.0316(6) Uani d . 1 1
H H12 0.4445 0.7007 0.3165 0.038 Uiso calc R 1 1
C C13 0.50912(14) 0.4093(5) 0.3063(2) 0.0375(6) Uani d . 1 1
H H13 0.5548 0.4578 0.3293 0.045 Uiso calc R 1 1
C C14 0.49069(16) 0.1873(5) 0.2728(2) 0.0372(7) Uani d . 1 1
H H14 0.5223 0.0626 0.2694 0.045 Uiso calc R 1 1
C C15 0.41843(16) 0.1830(5) 0.2459(2) 0.0355(6) Uani d . 1 1
H H15 0.3924 0.0554 0.2218 0.043 Uiso calc R 1 1
C C21 0.34823(18) 0.2684(6) 0.5077(3) 0.0535(9) Uani d . 1 1
H H21 0.3009 0.3187 0.4956 0.064 Uiso calc R 1 1
C C22 0.4048(2) 0.3982(7) 0.5483(3) 0.0539(10) Uani d . 1 1
H H22 0.4024 0.5524 0.5686 0.065 Uiso calc R 1 1
C C23 0.4649(2) 0.2613(6) 0.5535(2) 0.0529(9) Uani d . 1 1
H H23 0.5107 0.3065 0.5774 0.064 Uiso calc R 1 1
C C24 0.44638(19) 0.0467(6) 0.5177(2) 0.0480(8) Uani d . 1 1
H H24 0.4772 -0.0800 0.5139 0.058 Uiso calc R 1 1
C C25 0.37477(18) 0.0497(5) 0.4883(2) 0.0478(8) Uani d . 1 1
H H25 0.3485 -0.0737 0.4602 0.057 Uiso calc R 1 1
C C31 0.19150(14) 0.8618(5) 0.3166(2) 0.0334(7) Uani d . 1 1
C C32 0.16642(16) 1.0750(6) 0.2967(2) 0.0396(7) Uani d . 1 1
H H32 0.1667 1.1256 0.2246 0.047 Uiso calc R 1 1
C C33 0.14093(19) 1.1409(7) 0.4710(3) 0.0488(8) Uani d . 1 1
H H33 0.1238 1.2377 0.5258 0.059 Uiso calc R 1 1
C C34 0.16360(18) 0.9303(7) 0.4993(2) 0.0496(8) Uani d . 1 1
H H34 0.1609 0.8818 0.5716 0.059 Uiso calc R 1 1
C C35 0.19013(17) 0.7907(5) 0.4224(2) 0.0440(8) Uani d . 1 1
H H35 0.2076 0.6457 0.4411 0.053 Uiso calc R 1 1

loop_
_atom_site_aniso_label
_atom_site_aniso_U_11
_atom_site_aniso_U_22
_atom_site_aniso_U_33
_atom_site_aniso_U_12
_atom_site_aniso_U_13
_atom_site_aniso_U_23
Fe1 0.03100(16) 0.02611(15) 0.02413(13) -0.00168(13) 0.0003(2) 0.0016(3)
N1 0.0355(12) 0.0351(12) 0.0347(12) 0.0009(10) 0.0006(9) 0.0047(10)
N2 0.0590(16) 0.0405(15) 0.054(2) 0.0138(12) -0.0009(13) 0.0023(13)
C1 0.0359(14) 0.0358(15) 0.0258(11) -0.0040(11) -0.0021(10) -0.0001(11)
C2 0.0382(15) 0.0449(16) 0.0380(14) 0.0041(12) -0.0071(13) -0.0035(14)
C11 0.0406(16) 0.0282(16) 0.0223(12) 0.0003(13) 0.0008(11) 0.0004(12)
C12 0.0378(15) 0.0287(13) 0.0284(12) -0.0030(11) 0.0035(10) 0.0039(11)
C13 0.0308(14) 0.0460(17) 0.0356(13) -0.0053(12) 0.0037(11) 0.0020(13)
C14 0.0393(17) 0.0414(17) 0.0310(14) 0.0112(13) 0.0063(12) 0.0008(13)
C15 0.0461(17) 0.0328(16) 0.0277(12) -0.0025(13) -0.0001(11) -0.0029(13)
C21 0.0463(18) 0.074(2) 0.0403(15) 0.0117(17) 0.0169(15) 0.0221(17)
C22 0.091(3) 0.046(2) 0.0253(14) 0.001(2) 0.0214(17) -0.0033(17)
C23 0.060(2) 0.070(3) 0.0289(15) -0.008(2) -0.0063(16) 0.0048(16)
C24 0.065(2) 0.0457(18) 0.0332(14) 0.0068(16) 0.0004(13) 0.0162(14)
C25 0.056(2) 0.0458(17) 0.0410(15) -0.0161(15) 0.0061(14) 0.0094(15)
C31 0.0249(14) 0.0372(16) 0.0382(15) -0.0017(12) -0.0054(11) 0.0049(13)
C32 0.0433(16) 0.0383(17) 0.0371(15) 0.0000(14) -0.0029(13) 0.0077(16)
C33 0.050(2) 0.056(2) 0.0410(16) 0.0080(19) 0.0059(14) -0.0078(18)
C34 0.055(2) 0.062(2) 0.0315(15) 0.0040(19) -0.0001(14) 0.0077(18)
C35 0.0489(16) 0.0421(14) 0.041(2) 0.0101(13) -0.0006(12) 0.0110(15)

loop_
_atom_type_symbol
_atom_type_description
_atom_type_scat_dispersion_real
_atom_type_scat_dispersion_imag
_atom_type_scat_source
C C 0.0033 0.0016 'International Tables Vol C Tables 4.2.6.8 and 6.1.1.4'
H H 0.0000 0.0000 'International Tables Vol C Tables 4.2.6.8 and 6.1.1.4'
Fe Fe 0.3463 0.8444 'International Tables Vol C Tables 4.2.6.8 and 6.1.1.4'
N N 0.0061 0.0033 'International Tables Vol C Tables 4.2.6.8 and 6.1.1.4'

loop_
_geom_angle_atom_site_label_1
_geom_angle_atom_site_label_2
_geom_angle_atom_site_label_3
_geom_angle
C15 Fe1 C25 105.98(12)
C15 Fe1 C11 42.13(12)
C25 Fe1 C11 122.39(13)
C15 Fe1 C21 123.05(14)
C25 Fe1 C21 40.60(13)
C11 Fe1 C21 107.90(13)
C15 Fe1 C23 156.44(14)
C25 Fe1 C23 67.53(14)
C11 Fe1 C23 160.53(14)
C21 Fe1 C23 67.72(16)
C15 Fe1 C22 160.68(14)
C25 Fe1 C22 67.87(16)
C11 Fe1 C22 124.38(12)
C21 Fe1 C22 40.49(15)
C23 Fe1 C22 40.03(16)
C15 Fe1 C14 40.28(11)
C25 Fe1 C14 121.82(13)
C11 Fe1 C14 68.91(12)
C21 Fe1 C14 158.47(15)
C23 Fe1 C14 122.33(18)
C22 Fe1 C14 158.61(15)
C15 Fe1 C24 120.60(14)
C25 Fe1 C24 40.03(13)
C11 Fe1 C24 157.84(13)
C21 Fe1 C24 67.61(13)
C23 Fe1 C24 39.96(12)
C22 Fe1 C24 67.29(15)
C14 Fe1 C24 106.85(13)
C15 Fe1 C12 69.27(11)
C25 Fe1 C12 159.25(13)
C11 Fe1 C12 40.66(11)
C21 Fe1 C12 123.97(12)
C23 Fe1 C12 124.75(13)
C22 Fe1 C12 109.60(14)
C14 Fe1 C12 68.36(12)
C24 Fe1 C12 159.82(12)
C15 Fe1 C13 68.60(12)
C25 Fe1 C13 158.36(13)
C11 Fe1 C13 68.51(11)
C21 Fe1 C13 159.72(15)
C23 Fe1 C13 108.61(14)
C22 Fe1 C13 123.86(15)
C14 Fe1 C13 40.70(12)
C24 Fe1 C13 123.32(13)
C12 Fe1 C13 40.41(11)
C1 N1 C2 116.7(2)
C33 N2 C32 116.1(3)
N1 C1 C11 122.9(3)
N1 C1 H1 118.6
C11 C1 H1 118.6
N1 C2 C31 110.4(2)
N1 C2 H2A 109.6
C31 C2 H2A 109.6
N1 C2 H2B 109.6
C31 C2 H2B 109.6
H2A C2 H2B 108.1
C12 C11 C1 128.2(3)
C12 C11 C15 107.1(2)
C1 C11 C15 124.7(3)
C12 C11 Fe1 70.14(14)
C1 C11 Fe1 123.72(18)
C15 C11 Fe1 68.56(16)
C13 C12 C11 108.6(2)
C13 C12 Fe1 70.09(15)
C11 C12 Fe1 69.20(15)
C13 C12 H12 125.7
C11 C12 H12 125.7
Fe1 C12 H12 126.6
C12 C13 C14 107.9(2)
C12 C13 Fe1 69.50(15)
C14 C13 Fe1 69.19(16)
C12 C13 H13 126.0
C14 C13 H13 126.0
Fe1 C13 H13 126.8
C15 C14 C13 108.9(3)
C15 C14 Fe1 69.15(15)
C13 C14 Fe1 70.10(15)
C15 C14 H14 125.6
C13 C14 H14 125.6
Fe1 C14 H14 126.8
C14 C15 C11 107.5(3)
C14 C15 Fe1 70.57(15)
C11 C15 Fe1 69.31(14)
C14 C15 H15 126.2
C11 C15 H15 126.2
Fe1 C15 H15 125.5
C22 C21 C25 107.3(3)
C22 C21 Fe1 69.77(18)
C25 C21 Fe1 69.64(17)
C22 C21 H21 126.3
C25 C21 H21 126.3
Fe1 C21 H21 125.8
C23 C22 C21 108.1(3)
C23 C22 Fe1 69.98(18)
C21 C22 Fe1 69.74(19)
C23 C22 H22 126.0
C21 C22 H22 126.0
Fe1 C22 H22 125.9
C22 C23 C24 108.4(4)
C22 C23 Fe1 69.99(19)
C24 C23 Fe1 70.40(18)
C22 C23 H23 125.8
C24 C23 H23 125.8
Fe1 C23 H23 125.4
C23 C24 C25 108.3(3)
C23 C24 Fe1 69.64(17)
C25 C24 Fe1 69.53(17)
C23 C24 H24 125.9
C25 C24 H24 125.9
Fe1 C24 H24 126.5
C24 C25 C21 107.9(3)
C24 C25 Fe1 70.43(17)
C21 C25 Fe1 69.76(17)
C24 C25 H25 126.0
C21 C25 H25 126.0
Fe1 C25 H25 125.4
C32 C31 C35 116.5(3)
C32 C31 C2 121.5(3)
C35 C31 C2 122.0(3)
N2 C32 C31 124.9(3)
N2 C32 H32 117.5
C31 C32 H32 117.5
N2 C33 C34 123.7(3)
N2 C33 H33 118.2
C34 C33 H33 118.2
C35 C34 C33 119.1(3)
C35 C34 H34 120.4
C33 C34 H34 120.4
C34 C35 C31 119.6(3)
C34 C35 H35 120.2
C31 C35 H35 120.2

loop_
_geom_bond_atom_site_label_1
_geom_bond_atom_site_label_2
_geom_bond_distance
Fe1 C15 2.023(3)
Fe1 C25 2.033(3)
Fe1 C11 2.034(3)
Fe1 C21 2.034(3)
Fe1 C23 2.034(3)
Fe1 C22 2.034(3)
Fe1 C14 2.042(3)
Fe1 C24 2.044(3)
Fe1 C12 2.046(2)
Fe1 C13 2.054(3)
N1 C1 1.266(3)
N1 C2 1.466(3)
N2 C33 1.326(5)
N2 C32 1.346(4)
C1 C11 1.450(4)
C1 H1 0.9500
C2 C31 1.498(4)
C2 H2A 0.9900
C2 H2B 0.9900
C11 C12 1.417(4)
C11 C15 1.458(4)
C12 C13 1.416(4)
C12 H12 0.9500
C13 C14 1.424(4)
C13 H13 0.9500
C14 C15 1.400(4)
C14 H14 0.9500
C15 H15 0.9500
C21 C22 1.408(5)
C21 C25 1.411(5)
C21 H21 0.9500
C22 C23 1.393(6)
C22 H22 0.9500
C23 C24 1.394(4)
C23 H23 0.9500
C24 C25 1.396(5)
C24 H24 0.9500
C25 H25 0.9500
C31 C32 1.373(4)
C31 C35 1.389(4)
C32 H32 0.9500
C33 C34 1.366(5)
C33 H33 0.9500
C34 C35 1.363(4)
C34 H34 0.9500
C35 H35 0.9500

loop_
_geom_hbond_atom_site_label_D
_geom_hbond_atom_site_label_H
_geom_hbond_atom_site_label_A
_geom_hbond_site_symmetry_A
_geom_hbond_distance_DH
_geom_hbond_distance_HA
_geom_hbond_distance_DA
_geom_hbond_angle_DHA
C13 H13 N2 4_575 0.95 2.58 3.429(4) 149
C34 H34 N1 3_555 0.95 2.59 3.482(4) 156
C32 H32 Cg 3_564 0.95 2.92 3.775(3) 150

loop_
_geom_torsion_atom_site_label_1
_geom_torsion_atom_site_label_2
_geom_torsion_atom_site_label_3
_geom_torsion_atom_site_label_4
_geom_torsion
C2 N1 C1 C11 -179.0(2)
C1 N1 C2 C31 125.0(3)
N1 C1 C11 C12 15.9(4)
N1 C1 C11 C15 -167.9(3)
N1 C1 C11 Fe1 106.2(3)
C15 Fe1 C11 C12 -118.5(2)
C25 Fe1 C11 C12 163.94(17)
C21 Fe1 C11 C12 121.67(19)
C23 Fe1 C11 C12 48.0(5)
C22 Fe1 C11 C12 80.0(2)
C14 Fe1 C11 C12 -80.94(18)
C24 Fe1 C11 C12 -163.9(3)
C13 Fe1 C11 C12 -37.11(16)
C15 Fe1 C11 C1 118.2(3)
C25 Fe1 C11 C1 40.6(3)
C21 Fe1 C11 C1 -1.6(3)
C23 Fe1 C11 C1 -75.3(5)
C22 Fe1 C11 C1 -43.3(3)
C14 Fe1 C11 C1 155.8(3)
C24 Fe1 C11 C1 72.8(4)
C12 Fe1 C11 C1 -123.3(3)
C13 Fe1 C11 C1 -160.4(3)
C25 Fe1 C11 C15 -77.6(2)
C21 Fe1 C11 C15 -119.8(2)
C23 Fe1 C11 C15 166.5(4)
C22 Fe1 C11 C15 -161.4(2)
C14 Fe1 C11 C15 37.58(17)
C24 Fe1 C11 C15 -45.4(4)
C12 Fe1 C11 C15 118.5(2)
C13 Fe1 C11 C15 81.41(18)
C1 C11 C12 C13 177.0(2)
C15 C11 C12 C13 0.4(3)
Fe1 C11 C12 C13 59.20(18)
C1 C11 C12 Fe1 117.8(3)
C15 C11 C12 Fe1 -58.83(18)
C15 Fe1 C12 C13 -80.94(17)
C25 Fe1 C12 C13 -161.3(3)
C11 Fe1 C12 C13 -120.0(2)
C21 Fe1 C12 C13 162.43(19)
C23 Fe1 C12 C13 77.5(2)
C22 Fe1 C12 C13 119.62(19)
C14 Fe1 C12 C13 -37.61(16)
C24 Fe1 C12 C13 42.3(4)
C15 Fe1 C12 C11 39.07(17)
C25 Fe1 C12 C11 -41.2(4)
C21 Fe1 C12 C11 -77.6(2)
C23 Fe1 C12 C11 -162.4(2)
C22 Fe1 C12 C11 -120.37(19)
C14 Fe1 C12 C11 82.40(19)
C24 Fe1 C12 C11 162.3(3)
C13 Fe1 C12 C11 120.0(2)
C11 C12 C13 C14 0.1(3)
Fe1 C12 C13 C14 58.71(19)
C11 C12 C13 Fe1 -58.65(17)
C15 Fe1 C13 C12 82.76(17)
C25 Fe1 C13 C12 162.0(3)
C11 Fe1 C13 C12 37.33(16)
C21 Fe1 C13 C12 -46.2(4)
C23 Fe1 C13 C12 -122.16(18)
C22 Fe1 C13 C12 -80.5(2)
C14 Fe1 C13 C12 119.6(2)
C24 Fe1 C13 C12 -163.87(17)
C15 Fe1 C13 C14 -36.79(17)
C25 Fe1 C13 C14 42.5(4)
C11 Fe1 C13 C14 -82.22(19)
C21 Fe1 C13 C14 -165.8(4)
C23 Fe1 C13 C14 118.3(2)
C22 Fe1 C13 C14 160.0(2)
C24 Fe1 C13 C14 76.6(2)
C12 Fe1 C13 C14 -119.6(2)
C12 C13 C14 C15 -0.5(3)
Fe1 C13 C14 C15 58.41(19)
C12 C13 C14 Fe1 -58.90(18)
C25 Fe1 C14 C15 76.6(2)
C11 Fe1 C14 C15 -39.25(19)
C21 Fe1 C14 C15 46.2(4)
C23 Fe1 C14 C15 158.6(2)
C22 Fe1 C14 C15 -171.7(4)
C24 Fe1 C14 C15 117.7(2)
C12 Fe1 C14 C15 -83.06(19)
C13 Fe1 C14 C15 -120.4(3)
C15 Fe1 C14 C13 120.4(3)
C25 Fe1 C14 C13 -162.96(18)
C11 Fe1 C14 C13 81.16(18)
C21 Fe1 C14 C13 166.6(3)
C23 Fe1 C14 C13 -81.0(2)
C22 Fe1 C14 C13 -51.3(5)
C24 Fe1 C14 C13 -121.87(18)
C12 Fe1 C14 C13 37.35(16)
C13 C14 C15 C11 0.7(3)
Fe1 C14 C15 C11 59.71(18)
C13 C14 C15 Fe1 -58.99(19)
C12 C11 C15 C14 -0.7(3)
C1 C11 C15 C14 -177.5(2)
Fe1 C11 C15 C14 -60.50(19)
C12 C11 C15 Fe1 59.83(17)
C1 C11 C15 Fe1 -117.0(2)
C25 Fe1 C15 C14 -120.7(2)
C11 Fe1 C15 C14 118.4(3)
C21 Fe1 C15 C14 -161.6(2)
C23 Fe1 C15 C14 -50.5(5)
C22 Fe1 C15 C14 170.9(4)
C24 Fe1 C15 C14 -79.8(2)
C12 Fe1 C15 C14 80.61(19)
C13 Fe1 C15 C14 37.16(19)
C25 Fe1 C15 C11 120.95(18)
C21 Fe1 C15 C11 80.1(2)
C23 Fe1 C15 C11 -168.8(3)
C22 Fe1 C15 C11 52.5(5)
C14 Fe1 C15 C11 -118.4(3)
C24 Fe1 C15 C11 161.84(18)
C12 Fe1 C15 C11 -37.75(16)
C13 Fe1 C15 C11 -81.19(18)
C15 Fe1 C21 C22 -166.4(2)
C25 Fe1 C21 C22 118.4(3)
C11 Fe1 C21 C22 -122.4(2)
C23 Fe1 C21 C22 37.4(2)
C14 Fe1 C21 C22 159.8(4)
C24 Fe1 C21 C22 80.8(2)
C12 Fe1 C21 C22 -80.4(2)
C13 Fe1 C21 C22 -46.1(5)
C15 Fe1 C21 C25 75.2(2)
C11 Fe1 C21 C25 119.2(2)
C23 Fe1 C21 C25 -81.0(2)
C22 Fe1 C21 C25 -118.4(3)
C14 Fe1 C21 C25 41.4(5)
C24 Fe1 C21 C25 -37.6(2)
C12 Fe1 C21 C25 161.19(18)
C13 Fe1 C21 C25 -164.4(3)
C25 C21 C22 C23 0.1(4)
Fe1 C21 C22 C23 -59.7(2)
C25 C21 C22 Fe1 59.8(2)
C15 Fe1 C22 C23 155.8(4)
C25 Fe1 C22 C23 80.9(2)
C11 Fe1 C22 C23 -164.1(2)
C21 Fe1 C22 C23 119.1(3)
C14 Fe1 C22 C23 -40.6(5)
C24 Fe1 C22 C23 37.5(2)
C12 Fe1 C22 C23 -121.1(2)
C13 Fe1 C22 C23 -78.4(3)
C15 Fe1 C22 C21 36.7(6)
C25 Fe1 C22 C21 -38.2(2)
C11 Fe1 C22 C21 76.8(2)
C23 Fe1 C22 C21 -119.1(3)
C14 Fe1 C22 C21 -159.7(3)
C24 Fe1 C22 C21 -81.6(2)
C12 Fe1 C22 C21 119.8(2)
C13 Fe1 C22 C21 162.51(19)
C21 C22 C23 C24 -0.6(4)
Fe1 C22 C23 C24 -60.2(2)
C21 C22 C23 Fe1 59.6(2)
C15 Fe1 C23 C22 -160.1(3)
C25 Fe1 C23 C22 -81.9(3)
C11 Fe1 C23 C22 42.8(6)
C21 Fe1 C23 C22 -37.8(2)
C14 Fe1 C23 C22 163.7(2)
C24 Fe1 C23 C22 -119.1(3)
C12 Fe1 C23 C22 79.0(3)
C13 Fe1 C23 C22 120.9(2)
C15 Fe1 C23 C24 -41.1(5)
C25 Fe1 C23 C24 37.2(2)
C11 Fe1 C23 C24 161.9(4)
C21 Fe1 C23 C24 81.3(2)
C22 Fe1 C23 C24 119.1(3)
C14 Fe1 C23 C24 -77.2(2)
C12 Fe1 C23 C24 -161.95(19)
C13 Fe1 C23 C24 -120.0(2)
C22 C23 C24 C25 0.9(4)
Fe1 C23 C24 C25 -59.0(2)
C22 C23 C24 Fe1 59.9(2)
C15 Fe1 C24 C23 162.2(2)
C25 Fe1 C24 C23 -119.7(3)
C11 Fe1 C24 C23 -164.1(3)
C21 Fe1 C24 C23 -81.6(3)
C22 Fe1 C24 C23 -37.5(2)
C14 Fe1 C24 C23 120.6(2)
C12 Fe1 C24 C23 47.6(5)
C13 Fe1 C24 C23 79.1(3)
C15 Fe1 C24 C25 -78.1(2)
C11 Fe1 C24 C25 -44.4(4)
C21 Fe1 C24 C25 38.2(2)
C23 Fe1 C24 C25 119.7(3)
C22 Fe1 C24 C25 82.2(2)
C14 Fe1 C24 C25 -119.7(2)
C12 Fe1 C24 C25 167.3(3)
C13 Fe1 C24 C25 -161.25(18)
C23 C24 C25 C21 -0.9(3)
Fe1 C24 C25 C21 -59.9(2)
C23 C24 C25 Fe1 59.0(2)
C22 C21 C25 C24 0.5(4)
Fe1 C21 C25 C24 60.4(2)
C22 C21 C25 Fe1 -59.9(2)
C15 Fe1 C25 C24 118.8(2)
C11 Fe1 C25 C24 161.80(19)
C21 Fe1 C25 C24 -118.6(3)
C23 Fe1 C25 C24 -37.1(2)
C22 Fe1 C25 C24 -80.6(2)
C14 Fe1 C25 C24 78.0(2)
C12 Fe1 C25 C24 -167.6(3)
C13 Fe1 C25 C24 46.8(4)
C15 Fe1 C25 C21 -122.5(2)
C11 Fe1 C25 C21 -79.6(2)
C23 Fe1 C25 C21 81.5(2)
C22 Fe1 C25 C21 38.1(2)
C14 Fe1 C25 C21 -163.4(2)
C24 Fe1 C25 C21 118.6(3)
C12 Fe1 C25 C21 -49.0(4)
C13 Fe1 C25 C21 165.4(3)
N1 C2 C31 C32 113.6(3)
N1 C2 C31 C35 -65.5(4)
C33 N2 C32 C31 -0.9(5)
C35 C31 C32 N2 0.5(5)
C2 C31 C32 N2 -178.6(3)
C32 N2 C33 C34 -0.2(5)
N2 C33 C34 C35 1.7(6)
C33 C34 C35 C31 -2.1(5)
C32 C31 C35 C34 1.1(4)
C2 C31 C35 C34 -179.8(3)
